data_1571719
loop_
_publ_author_name
'Chen, Yi-Kuan'
'Lei, Jian'
'Wu, Tien-Lin'

_publ_section_title
;
 Elevating the upconversion performance of a multiple resonance thermally
 activated delayed fluorescence emitter via an embedded azepine approach
;
_journal_issue 26
_journal_name_full 'Chemical Science'
_journal_page_first 10146
_journal_page_last 10154
_journal_paper_doi 10.1039/D4SC02351J
_journal_volume 15
_journal_year 2024
_chemical_formula_moiety 'C48 H36 B N3'
_chemical_formula_sum 'C48 H36 B N3'
_chemical_formula_weight 665.61
_chemical_name_systematic TAzBN
_space_group_crystal_system orthorhombic
_space_group_IT_number 61
_space_group_name_Hall '-P 2ac 2ab'
_space_group_name_H-M_alt 'P b c a'
_atom_sites_solution_hydrogens geom
_atom_sites_solution_primary dual
_audit_creation_date 2023-01-06
_audit_creation_method
;
Olex2 1.5
(compiled 2022.04.07 svn.rca3783a0 for OlexSys, GUI svn.r6498)
;
_audit_update_record
;
2024-04-09 deposited with the CCDC.	2024-05-23 downloaded from the CCDC.
;
_cell_angle_alpha 90
_cell_angle_beta 90
_cell_angle_gamma 90
_cell_formula_units_Z 8
_cell_length_a 20.72780(13)
_cell_length_b 13.75053(9)
_cell_length_c 25.09061(16)
_cell_measurement_reflns_used 20916
_cell_measurement_temperature 100.00(10)
_cell_measurement_theta_max 74.1210
_cell_measurement_theta_min 3.5250
_cell_volume 7151.28(8)
_computing_cell_refinement 'CrysAlisPro 1.171.42.58a (Rigaku OD, 2022)'
_computing_data_collection 'CrysAlisPro 1.171.42.58a (Rigaku OD, 2022)'
_computing_data_reduction 'CrysAlisPro 1.171.42.58a (Rigaku OD, 2022)'
_computing_molecular_graphics 'Olex2 1.5 (Dolomanov et al., 2009)'
_computing_publication_material 'Olex2 1.5 (Dolomanov et al., 2009)'
_computing_structure_refinement 'SHELXL 2018/3 (Sheldrick, 2015)'
_computing_structure_solution 'SHELXT  (Sheldrick, 2015)'
_diffrn_ambient_environment N~2~
_diffrn_ambient_temperature 100.00(10)
_diffrn_detector 'Hybrid Pixel Array Detector'
_diffrn_detector_area_resol_mean 10.0000
_diffrn_detector_type 'HyPix-Arc 150'
_diffrn_measured_fraction_theta_full 1.000
_diffrn_measured_fraction_theta_max 1.000
_diffrn_measurement_details
;
List of Runs (angles in degrees, time in seconds):

  # Type    Start    End  Width  t~exp~   \w     \q     \k     \f   Frames
#--------------------------------------------------------------------------
  1  \w   -125.00 -41.00   0.50    0.97    --  -75.21 -15.00 -60.00  168
  2  \w   -115.00 -85.00   0.50    0.97    --  -75.21 -15.00  90.00   60
  3  \w    -69.00 -44.00   0.50    0.97    --  -75.21 -15.00  90.00   50
  4  \w     41.00 123.00   0.50    0.97    --   75.83  15.00 -60.00  164
  5  \w     53.00 128.00   0.50    0.97    --   83.87  15.00 -30.00  150
  6  \w    109.00 134.00   0.50    0.97    --   83.87  15.00  30.00   50
  7  \w     52.00  77.00   0.50    0.97    --   83.87  15.00  30.00   50
  8  \w     52.00  80.00   0.50    0.97    --   83.87 -95.00 -90.00   56
  9  \w     23.00  55.00   0.50    0.97    --   69.42-125.00-120.00   64
 10  \w     28.00  53.00   0.50    0.97    --   69.42 -95.00 -90.00   50
 11  \w     22.00  47.00   0.50    0.97    --   56.26 -95.00-120.00   50
 12  \w     34.00  83.00   0.50    0.97    --   75.83 -95.00-180.00   98
 13  \w     14.00  39.00   0.50    0.97    --   56.26 -95.00   0.00   50
 14  \w     33.00  70.00   0.50    0.97    --   75.83 -95.00   0.00   74
 15  \w     36.00  65.00   0.50    0.97    --   75.83 -95.00-120.00   58
 16  \w     33.00  76.00   0.50    0.97    --   75.83 -95.00  30.00   86
 17  \w     41.00  92.00   0.50    0.97    --   83.87 -95.00 -30.00  102
 18  \w     33.00  84.00   0.50    0.97    --   56.26-125.00 120.00  102
 19  \w     21.00  56.00   0.50    0.97    --   56.26 -95.00 150.00   70
 20  \w     35.00  60.00   0.50    0.97    --   75.83 -95.00 150.00   50
;
_diffrn_measurement_device 'four-circle diffractometer'
_diffrn_measurement_device_type 'XtaLAB Synergy R, DW system, HyPix-Arc 150'
_diffrn_measurement_method '\w scans'
_diffrn_orient_matrix_type 'CrysAlisPro convention (1999,Acta A55,543-557)'
_diffrn_orient_matrix_UB_11 0.0474342000
_diffrn_orient_matrix_UB_12 0.0753727000
_diffrn_orient_matrix_UB_13 -0.0230419000
_diffrn_orient_matrix_UB_21 0.0276751000
_diffrn_orient_matrix_UB_22 0.0175187000
_diffrn_orient_matrix_UB_23 0.0561461000
_diffrn_orient_matrix_UB_31 0.0500699000
_diffrn_orient_matrix_UB_32 -0.0810676000
_diffrn_orient_matrix_UB_33 -0.0092236000
_diffrn_radiation_monochromator mirror
_diffrn_radiation_probe x-ray
_diffrn_radiation_type 'Cu K\a'
_diffrn_radiation_wavelength 1.54184
_diffrn_reflns_av_R_equivalents 0.0236
_diffrn_reflns_av_unetI/netI 0.0160
_diffrn_reflns_Laue_measured_fraction_full 1.000
_diffrn_reflns_Laue_measured_fraction_max 1.000
_diffrn_reflns_limit_h_max 24
_diffrn_reflns_limit_h_min -23
_diffrn_reflns_limit_k_max 15
_diffrn_reflns_limit_k_min -16
_diffrn_reflns_limit_l_max 29
_diffrn_reflns_limit_l_min -28
_diffrn_reflns_number 42604
_diffrn_reflns_point_group_measured_fraction_full 1.000
_diffrn_reflns_point_group_measured_fraction_max 1.000
_diffrn_reflns_theta_full 67.078
_diffrn_reflns_theta_max 67.078
_diffrn_reflns_theta_min 3.523
_diffrn_source 'Rotating-anode X-ray tube'
_diffrn_source_type 'Rigaku (Cu) X-ray Source'
_exptl_absorpt_coefficient_mu 0.548
_exptl_absorpt_correction_T_max 1.00000
_exptl_absorpt_correction_T_min 0.82177
_exptl_absorpt_correction_type multi-scan
_exptl_absorpt_process_details
;
CrysAlisPro 1.171.42.58a (Rigaku Oxford Diffraction, 2022)
Empirical absorption correction using spherical harmonics,
implemented in SCALE3 ABSPACK scaling algorithm.
;
_exptl_crystal_colour yellow
_exptl_crystal_colour_primary yellow
_exptl_crystal_density_diffrn 1.236
_exptl_crystal_description plate
_exptl_crystal_F_000 2800
_exptl_crystal_preparation Luminescent
_exptl_crystal_recrystallization_method Sublimation
_exptl_crystal_size_max 0.17
_exptl_crystal_size_mid 0.14
_exptl_crystal_size_min 0.04
_refine_diff_density_max 0.492
_refine_diff_density_min -0.249
_refine_diff_density_rms 0.041
_refine_ls_extinction_coef 0.00012(2)
_refine_ls_extinction_expression Fc^*^=kFc[1+0.001xFc^2^\l^3^/sin(2\q)]^-1/4^
_refine_ls_extinction_method 'SHELXL-2018/3 (Sheldrick 2018)'
_refine_ls_goodness_of_fit_ref 1.038
_refine_ls_hydrogen_treatment constr
_refine_ls_matrix_type full
_refine_ls_number_parameters 470
_refine_ls_number_reflns 6377
_refine_ls_number_restraints 0
_refine_ls_restrained_S_all 1.038
_refine_ls_R_factor_all 0.0454
_refine_ls_R_factor_gt 0.0408
_refine_ls_shift/su_max 0.000
_refine_ls_shift/su_mean 0.000
_refine_ls_structure_factor_coef Fsqd
_refine_ls_weighting_details 'w=1/[\s^2^(Fo^2^)+(0.0573P)^2^+3.8626P] where P=(Fo^2^+2Fc^2^)/3'
_refine_ls_weighting_scheme calc
_refine_ls_wR_factor_gt 0.1091
_refine_ls_wR_factor_ref 0.1125
_reflns_Friedel_coverage 0.000
_reflns_number_gt 5693
_reflns_number_total 6377
_reflns_threshold_expression 'I > 2\s(I)'
_cod_data_source_file d4sc02351j2.cif
_cod_data_source_block 221276lt2_auto
_cod_depositor_comments 'Adding full bibliography for 1571718--1571719.cif.'
_cod_database_code 1571719
_shelx_shelxl_version_number 2018/3
_shelx_space_group_comment
;
The symmetry employed for this shelxl refinement is uniquely defined
by the following loop, which should always be used as a source of
symmetry information in preference to the above space-group names.
They are only intended as comments.
;
_shelx_estimated_absorpt_t_max 0.978
_shelx_estimated_absorpt_t_min 0.913
_olex2_refinement_description
;
1. Fixed Uiso
 At 1.2 times of:
  All C(H) groups, All C(H,H) groups
2.a Secondary CH2 refined with riding coordinates:
 C7(H7A,H7B), C8(H8A,H8B), C30(H30A,H30B), C31(H31A,H31B), C45(H45A,H45B),
 C46(H46A,H46B)
2.b Aromatic/amide H refined with riding coordinates:
 C2(H2), C3(H3), C4(H4), C5(H5), C15(H15), C17(H17), C20(H20), C21(H21),
 C22(H22), C25(H25), C26(H26), C27(H27), C28(H28), C33(H33), C34(H34), C35(H35),
  C36(H36), C41(H41), C42(H42), C43(H43), C48(H48), C49(H49), C50(H50), C51(H51)
;
_olex2_submission_special_instructions 'No special instructions were received'
_oxdiff_exptl_absorpt_empirical_details
;
Empirical correction (ABSPACK) includes:
- Absorption correction using spherical harmonics
- Frame scaling
;
_oxdiff_exptl_absorpt_empirical_full_max 1.242
_oxdiff_exptl_absorpt_empirical_full_min 0.837

loop_
_space_group_symop_operation_xyz
'x, y, z'
'-x+1/2, -y, z+1/2'
'x+1/2, -y+1/2, -z'
'-x, y+1/2, -z+1/2'
'-x, -y, -z'
'x-1/2, y, -z-1/2'
'-x-1/2, y-1/2, z'
'x, -y-1/2, z-1/2'

loop_
_atom_site_label
_atom_site_type_symbol
_atom_site_fract_x
_atom_site_fract_y
_atom_site_fract_z
_atom_site_U_iso_or_equiv
_atom_site_adp_type
_atom_site_occupancy
_atom_site_site_symmetry_order
_atom_site_calc_flag
_atom_site_refinement_flags_posn
_atom_site_refinement_flags_adp
_atom_site_refinement_flags_occupancy
_atom_site_disorder_assembly
_atom_site_disorder_group
B12 B 0.11788(7) 0.69575(11) 0.28817(6) 0.0178(3) Uani 1 1 d . . . . .
C1 C 0.28904(6) 0.80246(10) 0.22036(5) 0.0175(3) Uani 1 1 d . . . . .
C2 C 0.32035(7) 0.71705(10) 0.20594(5) 0.0199(3) Uani 1 1 d . . . . .
H2 H 0.299209 0.656174 0.209883 0.024 Uiso 1 1 calc R U . . .
C3 C 0.38257(7) 0.72107(11) 0.18579(6) 0.0227(3) Uani 1 1 d . . . . .
H3 H 0.404069 0.663009 0.175518 0.027 Uiso 1 1 calc R U . . .
C4 C 0.41333(7) 0.81019(11) 0.18068(6) 0.0257(3) Uani 1 1 d . . . . .
H4 H 0.456193 0.812945 0.167373 0.031 Uiso 1 1 calc R U . . .
C5 C 0.38183(7) 0.89521(11) 0.19490(6) 0.0246(3) Uani 1 1 d . . . . .
H5 H 0.403263 0.955923 0.191283 0.030 Uiso 1 1 calc R U . . .
C6 C 0.31881(7) 0.89229(10) 0.21450(5) 0.0202(3) Uani 1 1 d . . . . .
C7 C 0.28334(7) 0.97989(10) 0.23433(6) 0.0231(3) Uani 1 1 d . . . . .
H7A H 0.238988 0.980542 0.219682 0.028 Uiso 1 1 calc R U . . .
H7B H 0.305621 1.039770 0.222448 0.028 Uiso 1 1 calc R U . . .
C8 C 0.28090(7) 0.97671(11) 0.29496(6) 0.0251(3) Uani 1 1 d . . . . .
H8A H 0.261362 1.038285 0.307513 0.030 Uiso 1 1 calc R U . . .
H8B H 0.325839 0.975197 0.308289 0.030 Uiso 1 1 calc R U . . .
C9 C 0.24431(7) 0.89282(10) 0.32101(6) 0.0201(3) Uani 1 1 d . . . . .
C10 C 0.21161(6) 0.81610(10) 0.29487(5) 0.0178(3) Uani 1 1 d . . . . .
C11 C 0.16468(6) 0.75866(10) 0.32238(6) 0.0184(3) Uani 1 1 d . . . . .
C13 C 0.12336(6) 0.71058(9) 0.22908(5) 0.0167(3) Uani 1 1 d . . . . .
C14 C 0.07572(6) 0.67589(9) 0.19367(5) 0.0171(3) Uani 1 1 d . . . . .
C15 C 0.08196(7) 0.68480(10) 0.13862(6) 0.0201(3) Uani 1 1 d . . . . .
H15 H 0.048563 0.662980 0.115614 0.024 Uiso 1 1 calc R U . . .
C16 C 0.13815(7) 0.72636(10) 0.11766(5) 0.0203(3) Uani 1 1 d . . . . .
C17 C 0.18557(7) 0.76430(10) 0.15168(6) 0.0197(3) Uani 1 1 d . . . . .
H17 H 0.222921 0.794631 0.137347 0.024 Uiso 1 1 calc R U . . .
C18 C 0.17751(6) 0.75721(10) 0.20634(5) 0.0169(3) Uani 1 1 d . . . . .
C20 C 0.23808(7) 0.89852(10) 0.37618(6) 0.0226(3) Uani 1 1 d . . . . .
H20 H 0.262841 0.945558 0.394899 0.027 Uiso 1 1 calc R U . . .
C21 C 0.19721(7) 0.83835(11) 0.40490(6) 0.0231(3) Uani 1 1 d . . . . .
H21 H 0.195501 0.842125 0.442676 0.028 Uiso 1 1 calc R U . . .
C22 C 0.15895(7) 0.77272(10) 0.37757(6) 0.0212(3) Uani 1 1 d . . . . .
H22 H 0.127830 0.736030 0.396759 0.025 Uiso 1 1 calc R U . . .
C24 C 0.20700(8) 0.76758(13) 0.04118(6) 0.0321(4) Uani 1 1 d . . . . .
C25 C 0.26174(8) 0.70790(15) 0.04797(7) 0.0394(4) Uani 1 1 d . . . . .
H25 H 0.257459 0.647144 0.065646 0.047 Uiso 1 1 calc R U . . .
C26 C 0.32145(9) 0.73650(18) 0.02929(8) 0.0507(5) Uani 1 1 d . . . . .
H26 H 0.358322 0.696580 0.034472 0.061 Uiso 1 1 calc R U . . .
C27 C 0.32648(10) 0.82432(19) 0.00291(8) 0.0554(6) Uani 1 1 d . . . . .
H27 H 0.367249 0.844556 -0.010364 0.067 Uiso 1 1 calc R U . . .
C28 C 0.27396(9) 0.88245(18) -0.00440(7) 0.0495(5) Uani 1 1 d . . . . .
H28 H 0.278881 0.942543 -0.022639 0.059 Uiso 1 1 calc R U . . .
C29 C 0.21241(9) 0.85529(14) 0.01454(7) 0.0379(4) Uani 1 1 d . . . . .
C30 C 0.15763(9) 0.92433(15) 0.00392(8) 0.0449(4) Uani 1 1 d . . . . .
H30A H 0.152261 0.928996 -0.035207 0.054 Uiso 1 1 calc R U . . .
H30B H 0.171041 0.989412 0.016640 0.054 Uiso 1 1 calc R U . . .
C31 C 0.09147(9) 0.90268(15) 0.02785(8) 0.0463(5) Uani 1 1 d . . . . .
H31A H 0.061194 0.955409 0.018050 0.056 Uiso 1 1 calc R U . . .
H31B H 0.095014 0.901416 0.067191 0.056 Uiso 1 1 calc R U . . .
C32 C 0.06441(8) 0.80534(17) 0.00844(7) 0.0441(5) Uani 1 1 d . . . . .
C33 C 0.01405(9) 0.7963(2) -0.02739(8) 0.0587(7) Uani 1 1 d . . . . .
H33 H -0.007611 0.852771 -0.039912 0.070 Uiso 1 1 calc R U . . .
C34 C -0.00470(10) 0.7062(2) -0.04492(8) 0.0617(7) Uani 1 1 d . . . . .
H34 H -0.039611 0.701570 -0.069319 0.074 Uiso 1 1 calc R U . . .
C35 C 0.02529(11) 0.6221(2) -0.02838(8) 0.0626(7) Uani 1 1 d . . . . .
H35 H 0.011802 0.560616 -0.041542 0.075 Uiso 1 1 calc R U . . .
C36 C 0.07649(9) 0.62909(17) 0.00855(7) 0.0466(5) Uani 1 1 d . . . . .
H36 H 0.097768 0.572277 0.021003 0.056 Uiso 1 1 calc R U . . .
C37 C 0.09500(7) 0.71947(14) 0.02613(6) 0.0325(4) Uani 1 1 d . . . . .
C39 C 0.06575(6) 0.62049(10) 0.30484(5) 0.0187(3) Uani 1 1 d . . . . .
C40 C 0.02003(6) 0.58825(10) 0.26613(5) 0.0184(3) Uani 1 1 d . . . . .
C41 C 0.06475(7) 0.57543(10) 0.35510(6) 0.0221(3) Uani 1 1 d . . . . .
H41 H 0.095606 0.594514 0.381072 0.027 Uiso 1 1 calc R U . . .
C42 C 0.02034(7) 0.50427(11) 0.36797(6) 0.0254(3) Uani 1 1 d . . . . .
H42 H 0.019585 0.476586 0.402652 0.031 Uiso 1 1 calc R U . . .
C43 C -0.02305(7) 0.47399(10) 0.32940(6) 0.0239(3) Uani 1 1 d . . . . .
H43 H -0.053626 0.425232 0.338428 0.029 Uiso 1 1 calc R U . . .
C44 C -0.02377(7) 0.51194(10) 0.27802(6) 0.0215(3) Uani 1 1 d . . . . .
C45 C -0.06970(7) 0.46096(11) 0.23973(6) 0.0284(3) Uani 1 1 d . . . . .
H45A H -0.066660 0.390179 0.246491 0.034 Uiso 1 1 calc R U . . .
H45B H -0.114156 0.481113 0.249012 0.034 Uiso 1 1 calc R U . . .
C46 C -0.06067(7) 0.47718(10) 0.18015(6) 0.0250(3) Uani 1 1 d . . . . .
H46A H -0.015294 0.464277 0.170077 0.030 Uiso 1 1 calc R U . . .
H46B H -0.088711 0.432153 0.159859 0.030 Uiso 1 1 calc R U . . .
C47 C -0.07787(7) 0.58009(10) 0.16727(6) 0.0209(3) Uani 1 1 d . . . . .
C48 C -0.13390(7) 0.60569(11) 0.13994(6) 0.0259(3) Uani 1 1 d . . . . .
H48 H -0.160799 0.556088 0.125774 0.031 Uiso 1 1 calc R U . . .
C49 C -0.15099(7) 0.70216(11) 0.13311(7) 0.0286(3) Uani 1 1 d . . . . .
H49 H -0.189292 0.718547 0.114354 0.034 Uiso 1 1 calc R U . . .
C50 C -0.11186(7) 0.77487(11) 0.15382(6) 0.0257(3) Uani 1 1 d . . . . .
H50 H -0.123285 0.841217 0.149075 0.031 Uiso 1 1 calc R U . . .
C51 C -0.05636(7) 0.75092(10) 0.18130(6) 0.0207(3) Uani 1 1 d . . . . .
H51 H -0.029830 0.800662 0.195798 0.025 Uiso 1 1 calc R U . . .
C52 C -0.03944(6) 0.65371(10) 0.18768(5) 0.0185(3) Uani 1 1 d . . . . .
N19 N 0.22373(5) 0.79780(8) 0.24020(4) 0.0177(2) Uani 1 1 d . . . . .
N23 N 0.14767(6) 0.73102(10) 0.06257(5) 0.0259(3) Uani 1 1 d . . . . .
N38 N 0.02026(5) 0.63085(8) 0.21469(5) 0.0178(2) Uani 1 1 d . . . . .

loop_
_atom_site_aniso_label
_atom_site_aniso_U_11
_atom_site_aniso_U_22
_atom_site_aniso_U_33
_atom_site_aniso_U_23
_atom_site_aniso_U_13
_atom_site_aniso_U_12
B12 0.0153(7) 0.0166(7) 0.0215(8) -0.0002(6) 0.0013(6) 0.0049(6)
C1 0.0143(6) 0.0217(7) 0.0164(6) 0.0001(5) -0.0014(5) -0.0016(5)
C2 0.0205(7) 0.0191(7) 0.0203(7) 0.0007(5) -0.0022(5) -0.0014(5)
C3 0.0196(7) 0.0248(7) 0.0238(7) -0.0028(6) -0.0009(6) 0.0038(6)
C4 0.0162(7) 0.0334(8) 0.0274(8) -0.0027(6) 0.0035(6) -0.0023(6)
C5 0.0200(7) 0.0256(7) 0.0284(8) -0.0014(6) 0.0023(6) -0.0059(6)
C6 0.0194(7) 0.0214(7) 0.0199(7) -0.0001(5) -0.0009(5) -0.0013(6)
C7 0.0210(7) 0.0173(7) 0.0310(8) 0.0007(6) 0.0014(6) -0.0024(6)
C8 0.0231(7) 0.0207(7) 0.0314(8) -0.0063(6) 0.0015(6) -0.0028(6)
C9 0.0153(6) 0.0203(7) 0.0248(7) -0.0029(6) -0.0006(5) 0.0029(5)
C10 0.0155(6) 0.0186(7) 0.0193(7) -0.0006(5) -0.0004(5) 0.0034(5)
C11 0.0166(6) 0.0178(6) 0.0208(7) 0.0014(5) -0.0004(5) 0.0046(5)
C13 0.0147(6) 0.0142(6) 0.0212(7) 0.0001(5) 0.0004(5) 0.0021(5)
C14 0.0144(6) 0.0143(6) 0.0225(7) 0.0007(5) 0.0009(5) 0.0010(5)
C15 0.0158(7) 0.0239(7) 0.0205(7) -0.0011(6) -0.0021(5) -0.0009(5)
C16 0.0185(7) 0.0233(7) 0.0193(7) 0.0005(5) 0.0001(5) 0.0004(6)
C17 0.0157(6) 0.0218(7) 0.0216(7) 0.0021(6) 0.0010(5) -0.0026(5)
C18 0.0151(6) 0.0146(6) 0.0211(7) -0.0001(5) -0.0002(5) 0.0014(5)
C20 0.0184(7) 0.0239(7) 0.0254(7) -0.0069(6) -0.0037(6) 0.0027(6)
C21 0.0231(7) 0.0269(7) 0.0194(7) -0.0023(6) -0.0018(6) 0.0060(6)
C22 0.0201(7) 0.0224(7) 0.0212(7) 0.0021(6) 0.0014(6) 0.0037(6)
C24 0.0262(8) 0.0532(10) 0.0168(7) -0.0037(7) 0.0013(6) -0.0127(7)
C25 0.0268(9) 0.0604(12) 0.0310(9) -0.0044(8) 0.0012(7) -0.0017(8)
C26 0.0271(9) 0.0867(16) 0.0383(10) -0.0004(10) 0.0025(8) 0.0006(10)
C27 0.0370(11) 0.0966(18) 0.0327(10) 0.0111(11) 0.0030(8) -0.0162(11)
C28 0.0378(10) 0.0826(15) 0.0281(9) 0.0083(9) 0.0035(8) -0.0178(10)
C29 0.0359(9) 0.0537(11) 0.0241(8) 0.0021(8) -0.0023(7) -0.0095(8)
C30 0.0475(11) 0.0494(11) 0.0378(10) -0.0019(8) -0.0005(8) -0.0035(9)
C31 0.0435(11) 0.0564(12) 0.0389(10) 0.0087(9) 0.0089(8) 0.0167(9)
C32 0.0229(8) 0.0838(15) 0.0254(8) 0.0136(9) 0.0065(7) 0.0033(9)
C33 0.0273(10) 0.114(2) 0.0345(10) 0.0236(12) 0.0012(8) -0.0005(11)
C34 0.0328(10) 0.126(2) 0.0266(10) 0.0125(12) -0.0033(8) -0.0229(13)
C35 0.0469(12) 0.106(2) 0.0349(11) -0.0040(12) 0.0037(9) -0.0405(13)
C36 0.0387(10) 0.0740(14) 0.0270(9) -0.0046(9) 0.0043(7) -0.0258(10)
C37 0.0183(7) 0.0637(11) 0.0156(7) 0.0021(7) 0.0013(6) -0.0074(7)
C39 0.0179(7) 0.0168(6) 0.0212(7) -0.0003(5) 0.0029(5) 0.0038(5)
C40 0.0168(7) 0.0167(6) 0.0215(7) 0.0008(5) 0.0042(5) 0.0030(5)
C41 0.0240(7) 0.0222(7) 0.0202(7) 0.0004(6) 0.0027(6) 0.0024(6)
C42 0.0311(8) 0.0223(7) 0.0230(7) 0.0039(6) 0.0080(6) 0.0019(6)
C43 0.0235(7) 0.0174(7) 0.0307(8) 0.0028(6) 0.0090(6) -0.0004(6)
C44 0.0185(7) 0.0176(7) 0.0284(8) 0.0009(6) 0.0044(6) 0.0015(5)
C45 0.0245(8) 0.0224(7) 0.0383(9) 0.0060(6) -0.0024(6) -0.0080(6)
C46 0.0201(7) 0.0199(7) 0.0348(8) -0.0027(6) -0.0036(6) -0.0027(6)
C47 0.0165(7) 0.0213(7) 0.0249(7) -0.0003(6) 0.0023(5) -0.0010(5)
C48 0.0175(7) 0.0268(8) 0.0334(8) -0.0015(6) -0.0033(6) -0.0041(6)
C49 0.0181(7) 0.0322(8) 0.0356(9) 0.0021(7) -0.0057(6) 0.0023(6)
C50 0.0211(7) 0.0228(7) 0.0330(8) 0.0027(6) 0.0004(6) 0.0032(6)
C51 0.0181(7) 0.0202(7) 0.0237(7) 0.0004(6) 0.0019(6) -0.0022(6)
C52 0.0133(6) 0.0222(7) 0.0199(7) 0.0013(5) 0.0014(5) 0.0002(5)
N19 0.0153(6) 0.0202(6) 0.0177(6) -0.0009(4) 0.0009(4) -0.0020(4)
N23 0.0174(6) 0.0429(8) 0.0175(6) 0.0010(5) -0.0004(5) -0.0066(5)
N38 0.0136(5) 0.0189(6) 0.0210(6) 0.0023(5) -0.0001(4) -0.0012(4)

loop_
_atom_type_symbol
_atom_type_description
_atom_type_scat_dispersion_real
_atom_type_scat_dispersion_imag
_atom_type_scat_source
C C 0.0181 0.0091 'International Tables Vol C Tables 4.2.6.8 and 6.1.1.4'
H H 0.0000 0.0000 'International Tables Vol C Tables 4.2.6.8 and 6.1.1.4'
B B 0.0090 0.0039 'International Tables Vol C Tables 4.2.6.8 and 6.1.1.4'
N N 0.0311 0.0180 'International Tables Vol C Tables 4.2.6.8 and 6.1.1.4'

loop_
_geom_angle_atom_site_label_1
_geom_angle_atom_site_label_2
_geom_angle_atom_site_label_3
_geom_angle
_geom_angle_site_symmetry_1
_geom_angle_site_symmetry_3
_geom_angle_publ_flag
C13 B12 C11 114.94(12) . . ?
C13 B12 C39 114.15(12) . . ?
C39 B12 C11 130.90(13) . . ?
C2 C1 N19 119.35(12) . . ?
C6 C1 C2 121.11(12) . . ?
C6 C1 N19 119.52(12) . . ?
C1 C2 H2 120.1 . . ?
C3 C2 C1 119.71(13) . . ?
C3 C2 H2 120.1 . . ?
C2 C3 H3 120.1 . . ?
C2 C3 C4 119.76(13) . . ?
C4 C3 H3 120.1 . . ?
C3 C4 H4 119.8 . . ?
C5 C4 C3 120.33(13) . . ?
C5 C4 H4 119.8 . . ?
C4 C5 H5 119.8 . . ?
C4 C5 C6 120.47(14) . . ?
C6 C5 H5 119.8 . . ?
C1 C6 C5 118.60(13) . . ?
C1 C6 C7 117.55(12) . . ?
C5 C6 C7 123.61(13) . . ?
C6 C7 H7A 109.9 . . ?
C6 C7 H7B 109.9 . . ?
C6 C7 C8 108.98(12) . . ?
H7A C7 H7B 108.3 . . ?
C8 C7 H7A 109.9 . . ?
C8 C7 H7B 109.9 . . ?
C7 C8 H8A 107.9 . . ?
C7 C8 H8B 107.9 . . ?
C7 C8 C9 117.76(12) . . ?
H8A C8 H8B 107.2 . . ?
C9 C8 H8A 107.9 . . ?
C9 C8 H8B 107.9 . . ?
C10 C9 C8 127.04(12) . . ?
C20 C9 C8 115.40(12) . . ?
C20 C9 C10 117.28(13) . . ?
C9 C10 C11 120.90(12) . . ?
C9 C10 N19 119.75(12) . . ?
N19 C10 C11 119.31(12) . . ?
C10 C11 B12 117.66(12) . . ?
C22 C11 B12 124.58(13) . . ?
C22 C11 C10 117.24(12) . . ?
C14 C13 B12 121.53(12) . . ?
C14 C13 C18 117.06(12) . . ?
C18 C13 B12 121.38(12) . . ?
C15 C14 C13 121.97(12) . . ?
C15 C14 N38 119.08(12) . . ?
N38 C14 C13 118.94(12) . . ?
C14 C15 H15 120.5 . . ?
C14 C15 C16 119.07(13) . . ?
C16 C15 H15 120.5 . . ?
C15 C16 C17 120.42(13) . . ?
N23 C16 C15 120.50(12) . . ?
N23 C16 C17 119.08(12) . . ?
C16 C17 H17 120.3 . . ?
C18 C17 C16 119.47(12) . . ?
C18 C17 H17 120.3 . . ?
C17 C18 C13 121.84(12) . . ?
C17 C18 N19 119.43(12) . . ?
N19 C18 C13 118.72(12) . . ?
C9 C20 H20 118.7 . . ?
C21 C20 C9 122.68(13) . . ?
C21 C20 H20 118.7 . . ?
C20 C21 H21 120.6 . . ?
C22 C21 C20 118.82(13) . . ?
C22 C21 H21 120.6 . . ?
C11 C22 H22 119.0 . . ?
C21 C22 C11 122.04(13) . . ?
C21 C22 H22 119.0 . . ?
C25 C24 N23 116.17(16) . . ?
C29 C24 C25 120.03(16) . . ?
C29 C24 N23 123.80(16) . . ?
C24 C25 H25 119.5 . . ?
C26 C25 C24 120.95(19) . . ?
C26 C25 H25 119.5 . . ?
C25 C26 H26 120.7 . . ?
C25 C26 C27 118.7(2) . . ?
C27 C26 H26 120.7 . . ?
C26 C27 H27 119.4 . . ?
C28 C27 C26 121.13(18) . . ?
C28 C27 H27 119.4 . . ?
C27 C28 H28 119.3 . . ?
C27 C28 C29 121.4(2) . . ?
C29 C28 H28 119.3 . . ?
C24 C29 C28 117.80(18) . . ?
C24 C29 C30 125.09(16) . . ?
C28 C29 C30 117.10(18) . . ?
C29 C30 H30A 107.6 . . ?
C29 C30 H30B 107.6 . . ?
C29 C30 C31 119.04(17) . . ?
H30A C30 H30B 107.0 . . ?
C31 C30 H30A 107.6 . . ?
C31 C30 H30B 107.6 . . ?
C30 C31 H31A 109.2 . . ?
C30 C31 H31B 109.2 . . ?
C30 C31 C32 112.00(16) . . ?
H31A C31 H31B 107.9 . . ?
C32 C31 H31A 109.2 . . ?
C32 C31 H31B 109.2 . . ?
C33 C32 C31 124.2(2) . . ?
C33 C32 C37 117.9(2) . . ?
C37 C32 C31 117.81(15) . . ?
C32 C33 H33 119.9 . . ?
C34 C33 C32 120.2(2) . . ?
C34 C33 H33 119.9 . . ?
C33 C34 H34 118.9 . . ?
C33 C34 C35 122.3(2) . . ?
C35 C34 H34 118.8 . . ?
C34 C35 H35 120.6 . . ?
C34 C35 C36 118.7(2) . . ?
C36 C35 H35 120.6 . . ?
C35 C36 H36 120.6 . . ?
C37 C36 C35 118.8(2) . . ?
C37 C36 H36 120.6 . . ?
C32 C37 N23 116.75(16) . . ?
C36 C37 C32 122.03(17) . . ?
C36 C37 N23 121.21(17) . . ?
C40 C39 B12 119.04(12) . . ?
C41 C39 B12 123.06(13) . . ?
C41 C39 C40 117.63(13) . . ?
C44 C40 C39 120.75(13) . . ?
N38 C40 C39 119.27(12) . . ?
N38 C40 C44 119.94(12) . . ?
C39 C41 H41 118.9 . . ?
C42 C41 C39 122.12(14) . . ?
C42 C41 H41 118.9 . . ?
C41 C42 H42 120.6 . . ?
C41 C42 C43 118.83(14) . . ?
C43 C42 H42 120.6 . . ?
C42 C43 H43 118.6 . . ?
C42 C43 C44 122.80(13) . . ?
C44 C43 H43 118.6 . . ?
C40 C44 C45 127.40(13) . . ?
C43 C44 C40 117.73(13) . . ?
C43 C44 C45 114.75(13) . . ?
C44 C45 H45A 107.7 . . ?
C44 C45 H45B 107.7 . . ?
H45A C45 H45B 107.1 . . ?
C46 C45 C44 118.35(12) . . ?
C46 C45 H45A 107.7 . . ?
C46 C45 H45B 107.7 . . ?
C45 C46 H46A 109.9 . . ?
C45 C46 H46B 109.9 . . ?
H46A C46 H46B 108.3 . . ?
C47 C46 C45 108.75(12) . . ?
C47 C46 H46A 109.9 . . ?
C47 C46 H46B 109.9 . . ?
C48 C47 C46 122.96(13) . . ?
C52 C47 C46 118.33(13) . . ?
C52 C47 C48 118.43(13) . . ?
C47 C48 H48 119.5 . . ?
C49 C48 C47 121.09(14) . . ?
C49 C48 H48 119.5 . . ?
C48 C49 H49 120.2 . . ?
C48 C49 C50 119.64(14) . . ?
C50 C49 H49 120.2 . . ?
C49 C50 H50 119.9 . . ?
C51 C50 C49 120.12(14) . . ?
C51 C50 H50 119.9 . . ?
C50 C51 H51 120.1 . . ?
C50 C51 C52 119.77(13) . . ?
C52 C51 H51 120.1 . . ?
C47 C52 C51 120.95(13) . . ?
C47 C52 N38 120.42(12) . . ?
C51 C52 N38 118.60(12) . . ?
C10 N19 C1 119.48(11) . . ?
C18 N19 C1 116.82(11) . . ?
C18 N19 C10 122.56(11) . . ?
C16 N23 C24 120.50(12) . . ?
C16 N23 C37 121.23(12) . . ?
C24 N23 C37 116.99(12) . . ?
C14 N38 C40 121.71(11) . . ?
C14 N38 C52 115.31(11) . . ?
C40 N38 C52 120.93(11) . . ?

loop_
_geom_bond_atom_site_label_1
_geom_bond_atom_site_label_2
_geom_bond_distance
_geom_bond_site_symmetry_2
_geom_bond_publ_flag
B12 C11 1.558(2) . ?
B12 C13 1.501(2) . ?
B12 C39 1.553(2) . ?
C1 C2 1.3897(19) . ?
C1 C6 1.3886(19) . ?
C1 N19 1.4438(17) . ?
C2 H2 0.9500 . ?
C2 C3 1.386(2) . ?
C3 H3 0.9500 . ?
C3 C4 1.387(2) . ?
C4 H4 0.9500 . ?
C4 C5 1.386(2) . ?
C5 H5 0.9500 . ?
C5 C6 1.396(2) . ?
C6 C7 1.4964(19) . ?
C7 H7A 0.9900 . ?
C7 H7B 0.9900 . ?
C7 C8 1.523(2) . ?
C8 H8A 0.9900 . ?
C8 H8B 0.9900 . ?
C8 C9 1.527(2) . ?
C9 C10 1.4151(19) . ?
C9 C20 1.392(2) . ?
C10 C11 1.4306(19) . ?
C10 N19 1.4170(17) . ?
C11 C22 1.403(2) . ?
C13 C14 1.4115(19) . ?
C13 C18 1.4130(19) . ?
C14 C15 1.3927(19) . ?
C14 N38 1.4083(17) . ?
C15 H15 0.9500 . ?
C15 C16 1.400(2) . ?
C16 C17 1.4025(19) . ?
C16 N23 1.3977(18) . ?
C17 H17 0.9500 . ?
C17 C18 1.385(2) . ?
C18 N19 1.3966(17) . ?
C20 H20 0.9500 . ?
C20 C21 1.386(2) . ?
C21 H21 0.9500 . ?
C21 C22 1.383(2) . ?
C22 H22 0.9500 . ?
C24 C25 1.411(3) . ?
C24 C29 1.383(3) . ?
C24 N23 1.4330(19) . ?
C25 H25 0.9500 . ?
C25 C26 1.381(3) . ?
C26 H26 0.9500 . ?
C26 C27 1.381(3) . ?
C27 H27 0.9500 . ?
C27 C28 1.363(3) . ?
C28 H28 0.9500 . ?
C28 C29 1.412(2) . ?
C29 C30 1.504(3) . ?
C30 H30A 0.9900 . ?
C30 H30B 0.9900 . ?
C30 C31 1.526(3) . ?
C31 H31A 0.9900 . ?
C31 H31B 0.9900 . ?
C31 C32 1.531(3) . ?
C32 C33 1.383(3) . ?
C32 C37 1.412(3) . ?
C33 H33 0.9500 . ?
C33 C34 1.372(4) . ?
C34 H34 0.9500 . ?
C34 C35 1.376(4) . ?
C35 H35 0.9500 . ?
C35 C36 1.412(3) . ?
C36 H36 0.9500 . ?
C36 C37 1.373(3) . ?
C37 N23 1.4328(19) . ?
C39 C40 1.428(2) . ?
C39 C41 1.4053(19) . ?
C40 C44 1.4193(19) . ?
C40 N38 1.4172(17) . ?
C41 H41 0.9500 . ?
C41 C42 1.382(2) . ?
C42 H42 0.9500 . ?
C42 C43 1.385(2) . ?
C43 H43 0.9500 . ?
C43 C44 1.391(2) . ?
C44 C45 1.523(2) . ?
C45 H45A 0.9900 . ?
C45 H45B 0.9900 . ?
C45 C46 1.523(2) . ?
C46 H46A 0.9900 . ?
C46 H46B 0.9900 . ?
C46 C47 1.495(2) . ?
C47 C48 1.394(2) . ?
C47 C52 1.386(2) . ?
C48 H48 0.9500 . ?
C48 C49 1.384(2) . ?
C49 H49 0.9500 . ?
C49 C50 1.388(2) . ?
C50 H50 0.9500 . ?
C50 C51 1.381(2) . ?
C51 H51 0.9500 . ?
C51 C52 1.391(2) . ?
C52 N38 1.4455(17) . ?

loop_
_geom_torsion_atom_site_label_1
_geom_torsion_atom_site_label_2
_geom_torsion_atom_site_label_3
_geom_torsion_atom_site_label_4
_geom_torsion
_geom_torsion_site_symmetry_1
_geom_torsion_site_symmetry_2
_geom_torsion_site_symmetry_3
_geom_torsion_site_symmetry_4
_geom_torsion_publ_flag
B12 C11 C22 C21 -172.18(13) . . . . ?
B12 C13 C14 C15 -176.60(13) . . . . ?
B12 C13 C14 N38 3.34(19) . . . . ?
B12 C13 C18 C17 174.68(13) . . . . ?
B12 C13 C18 N19 -5.85(19) . . . . ?
B12 C39 C40 C44 173.05(12) . . . . ?
B12 C39 C40 N38 -4.64(18) . . . . ?
B12 C39 C41 C42 -175.91(13) . . . . ?
C1 C2 C3 C4 0.7(2) . . . . ?
C1 C6 C7 C8 69.28(16) . . . . ?
C2 C1 C6 C5 -1.5(2) . . . . ?
C2 C1 C6 C7 -176.08(13) . . . . ?
C2 C1 N19 C10 108.73(14) . . . . ?
C2 C1 N19 C18 -59.33(17) . . . . ?
C2 C3 C4 C5 -0.9(2) . . . . ?
C3 C4 C5 C6 0.0(2) . . . . ?
C4 C5 C6 C1 1.2(2) . . . . ?
C4 C5 C6 C7 175.45(14) . . . . ?
C5 C6 C7 C8 -104.99(16) . . . . ?
C6 C1 C2 C3 0.6(2) . . . . ?
C6 C1 N19 C10 -73.18(16) . . . . ?
C6 C1 N19 C18 118.76(14) . . . . ?
C6 C7 C8 C9 -63.51(16) . . . . ?
C7 C8 C9 C10 -0.1(2) . . . . ?
C7 C8 C9 C20 -173.88(13) . . . . ?
C8 C9 C10 C11 -162.08(13) . . . . ?
C8 C9 C10 N19 15.7(2) . . . . ?
C8 C9 C20 C21 168.49(13) . . . . ?
C9 C10 C11 B12 163.68(12) . . . . ?
C9 C10 C11 C22 -8.42(19) . . . . ?
C9 C10 N19 C1 41.44(17) . . . . ?
C9 C10 N19 C18 -151.21(13) . . . . ?
C9 C20 C21 C22 -2.8(2) . . . . ?
C10 C9 C20 C21 -5.9(2) . . . . ?
C10 C11 C22 C21 -0.7(2) . . . . ?
C11 B12 C13 C14 -165.97(12) . . . . ?
C11 B12 C13 C18 16.08(18) . . . . ?
C11 B12 C39 C40 166.67(13) . . . . ?
C11 B12 C39 C41 -19.3(2) . . . . ?
C11 C10 N19 C1 -140.71(12) . . . . ?
C11 C10 N19 C18 26.64(18) . . . . ?
C13 B12 C11 C10 -5.84(17) . . . . ?
C13 B12 C11 C22 165.62(13) . . . . ?
C13 B12 C39 C40 -12.71(18) . . . . ?
C13 B12 C39 C41 161.29(13) . . . . ?
C13 C14 C15 C16 2.3(2) . . . . ?
C13 C14 N38 C40 -22.96(18) . . . . ?
C13 C14 N38 C52 140.88(12) . . . . ?
C13 C18 N19 C1 151.44(12) . . . . ?
C13 C18 N19 C10 -16.22(18) . . . . ?
C14 C13 C18 C17 -3.35(19) . . . . ?
C14 C13 C18 N19 176.11(12) . . . . ?
C14 C15 C16 C17 -4.2(2) . . . . ?
C14 C15 C16 N23 176.12(13) . . . . ?
C15 C14 N38 C40 156.98(13) . . . . ?
C15 C14 N38 C52 -39.18(17) . . . . ?
C15 C16 C17 C18 2.3(2) . . . . ?
C15 C16 N23 C24 -175.80(14) . . . . ?
C15 C16 N23 C37 17.5(2) . . . . ?
C16 C17 C18 C13 1.5(2) . . . . ?
C16 C17 C18 N19 -177.94(12) . . . . ?
C17 C16 N23 C24 4.5(2) . . . . ?
C17 C16 N23 C37 -162.22(15) . . . . ?
C17 C18 N19 C1 -29.08(18) . . . . ?
C17 C18 N19 C10 163.25(12) . . . . ?
C18 C13 C14 C15 1.44(19) . . . . ?
C18 C13 C14 N38 -178.62(11) . . . . ?
C20 C9 C10 C11 11.57(19) . . . . ?
C20 C9 C10 N19 -170.61(12) . . . . ?
C20 C21 C22 C11 6.2(2) . . . . ?
C24 C25 C26 C27 -1.1(3) . . . . ?
C24 C29 C30 C31 5.6(3) . . . . ?
C25 C24 C29 C28 -0.9(2) . . . . ?
C25 C24 C29 C30 178.88(17) . . . . ?
C25 C24 N23 C16 70.6(2) . . . . ?
C25 C24 N23 C37 -122.12(16) . . . . ?
C25 C26 C27 C28 0.5(3) . . . . ?
C26 C27 C28 C29 -0.1(3) . . . . ?
C27 C28 C29 C24 0.4(3) . . . . ?
C27 C28 C29 C30 -179.47(18) . . . . ?
C28 C29 C30 C31 -174.59(17) . . . . ?
C29 C24 C25 C26 1.3(3) . . . . ?
C29 C24 N23 C16 -110.17(18) . . . . ?
C29 C24 N23 C37 57.1(2) . . . . ?
C29 C30 C31 C32 -60.4(2) . . . . ?
C30 C31 C32 C33 -107.4(2) . . . . ?
C30 C31 C32 C37 69.2(2) . . . . ?
C31 C32 C33 C34 176.29(17) . . . . ?
C31 C32 C37 C36 -176.29(15) . . . . ?
C31 C32 C37 N23 2.2(2) . . . . ?
C32 C33 C34 C35 -0.5(3) . . . . ?
C32 C37 N23 C16 93.95(18) . . . . ?
C32 C37 N23 C24 -73.21(19) . . . . ?
C33 C32 C37 C36 0.5(2) . . . . ?
C33 C32 C37 N23 179.03(14) . . . . ?
C33 C34 C35 C36 1.0(3) . . . . ?
C34 C35 C36 C37 -0.7(3) . . . . ?
C35 C36 C37 C32 0.0(2) . . . . ?
C35 C36 C37 N23 -178.45(15) . . . . ?
C36 C37 N23 C16 -87.50(19) . . . . ?
C36 C37 N23 C24 105.34(18) . . . . ?
C37 C32 C33 C34 -0.3(3) . . . . ?
C39 B12 C11 C10 174.78(13) . . . . ?
C39 B12 C11 C22 -13.8(2) . . . . ?
C39 B12 C13 C14 13.51(18) . . . . ?
C39 B12 C13 C18 -164.44(12) . . . . ?
C39 C40 C44 C43 3.7(2) . . . . ?
C39 C40 C44 C45 -172.12(13) . . . . ?
C39 C40 N38 C14 23.50(18) . . . . ?
C39 C40 N38 C52 -139.44(13) . . . . ?
C39 C41 C42 C43 2.4(2) . . . . ?
C40 C39 C41 C42 -1.8(2) . . . . ?
C40 C44 C45 C46 12.8(2) . . . . ?
C41 C39 C40 C44 -1.28(19) . . . . ?
C41 C39 C40 N38 -178.97(12) . . . . ?
C41 C42 C43 C44 0.2(2) . . . . ?
C42 C43 C44 C40 -3.2(2) . . . . ?
C42 C43 C44 C45 173.13(13) . . . . ?
C43 C44 C45 C46 -163.08(13) . . . . ?
C44 C40 N38 C14 -154.20(12) . . . . ?
C44 C40 N38 C52 42.86(18) . . . . ?
C44 C45 C46 C47 -68.68(17) . . . . ?
C45 C46 C47 C48 -107.78(16) . . . . ?
C45 C46 C47 C52 66.11(16) . . . . ?
C46 C47 C48 C49 173.99(15) . . . . ?
C46 C47 C52 C51 -173.91(13) . . . . ?
C46 C47 C52 N38 8.0(2) . . . . ?
C47 C48 C49 C50 -0.1(2) . . . . ?
C47 C52 N38 C14 123.96(14) . . . . ?
C47 C52 N38 C40 -72.07(17) . . . . ?
C48 C47 C52 C51 0.2(2) . . . . ?
C48 C47 C52 N38 -177.84(12) . . . . ?
C48 C49 C50 C51 -0.3(2) . . . . ?
C49 C50 C51 C52 0.7(2) . . . . ?
C50 C51 C52 C47 -0.6(2) . . . . ?
C50 C51 C52 N38 177.48(12) . . . . ?
C51 C52 N38 C14 -54.18(17) . . . . ?
C51 C52 N38 C40 109.79(15) . . . . ?
C52 C47 C48 C49 0.1(2) . . . . ?
N19 C1 C2 C3 178.63(12) . . . . ?
N19 C1 C6 C5 -179.56(12) . . . . ?
N19 C1 C6 C7 5.87(19) . . . . ?
N19 C10 C11 B12 -14.15(18) . . . . ?
N19 C10 C11 C22 173.75(12) . . . . ?
N23 C16 C17 C18 -177.95(13) . . . . ?
N23 C24 C25 C26 -179.45(16) . . . . ?
N23 C24 C29 C28 179.90(15) . . . . ?
N23 C24 C29 C30 -0.3(3) . . . . ?
N38 C14 C15 C16 -177.69(12) . . . . ?
N38 C40 C44 C43 -178.64(12) . . . . ?
N38 C40 C44 C45 5.5(2) . . . . ?
